data_4507268
loop_
_publ_author_name
'Mastropietro, Teresa F.'
'Marino, Nadia'
'Armentano, Donatella'
'De Munno, Giovanni'
'Yuste, Consuelo'
'Lloret, Francesc'
'Julve, Miguel'

_publ_section_title
;
 Anion-Directed Self-Assembly of Unusual Discrete and One-Dimensional
 Copper(II) Complexes of 3,6-Bis(2&#x2032;-pyridyl)pyridazine
;
_journal_issue 1
_journal_name_full 'Crystal Growth &amp; Design'
_journal_page_first 270
_journal_paper_doi 10.1021/cg301415p
_journal_volume 13
_journal_year 2013
_chemical_formula_sum 'C14 H19 Cl3 Cu2 N4 O17'
_chemical_formula_weight 748.76
_chemical_name_systematic
; 
 ? 
;
_space_group_IT_number 2
_symmetry_cell_setting triclinic
_symmetry_space_group_name_Hall '-P 1'
_symmetry_space_group_name_H-M 'P -1'
_atom_sites_solution_hydrogens geom
_atom_sites_solution_primary direct
_atom_sites_solution_secondary difmap
_audit_creation_method SHELXL-97
_cell_angle_alpha 65.750(10)
_cell_angle_beta 89.640(10)
_cell_angle_gamma 75.800(10)
_cell_formula_units_Z 2
_cell_length_a 10.2160(10)
_cell_length_b 11.3560(10)
_cell_length_c 12.293(2)
_cell_measurement_reflns_used 30
_cell_measurement_temperature 293(2)
_cell_measurement_theta_max 30
_cell_measurement_theta_min 15
_cell_volume 1253.4(3)
_computing_cell_refinement 'Bruker P3'
_computing_data_collection 'Bruker P3'
_computing_data_reduction 'Bruker XDISK'
_computing_molecular_graphics 'SHELXTL NT Bruker XP'
_computing_publication_material 'SHELXTL NT Package Bruker'
_computing_structure_refinement 'SHELXL-97 (Sheldrick, 1997)'
_computing_structure_solution 'SHELXS-97 (Sheldrick, 1990)'
_diffrn_ambient_temperature 293(2)
_diffrn_measured_fraction_theta_full 0.999
_diffrn_measured_fraction_theta_max 0.999
_diffrn_measurement_device_type 'R3m/V automatic four-circle diffractometer'
_diffrn_measurement_method omega/2-theta-scans
_diffrn_radiation_monochromator graphite
_diffrn_radiation_source 'fine-focus sealed tube'
_diffrn_radiation_type MoK\a
_diffrn_radiation_wavelength 0.71073
_diffrn_reflns_av_R_equivalents 0.0257
_diffrn_reflns_av_sigmaI/netI 0.0584
_diffrn_reflns_limit_h_max 13
_diffrn_reflns_limit_h_min 0
_diffrn_reflns_limit_k_max 14
_diffrn_reflns_limit_k_min -14
_diffrn_reflns_limit_l_max 15
_diffrn_reflns_limit_l_min -15
_diffrn_reflns_number 5910
_diffrn_reflns_theta_full 27.12
_diffrn_reflns_theta_max 27.12
_diffrn_reflns_theta_min 1.83
_diffrn_standards_decay_% 0.8
_diffrn_standards_interval_count 50
_diffrn_standards_number 2
_exptl_absorpt_coefficient_mu 2.106
_exptl_absorpt_correction_T_max 0.8331
_exptl_absorpt_correction_T_min 0.5260
_exptl_absorpt_correction_type empirical
_exptl_absorpt_process_details psi-scan
_exptl_crystal_colour green
_exptl_crystal_density_diffrn 1.984
_exptl_crystal_density_method 'not measured'
_exptl_crystal_description needle
_exptl_crystal_F_000 752
_exptl_crystal_size_max 0.35
_exptl_crystal_size_mid 0.11
_exptl_crystal_size_min 0.09
_refine_diff_density_max 0.666
_refine_diff_density_min -0.325
_refine_diff_density_rms 0.080
_refine_ls_extinction_method none
_refine_ls_goodness_of_fit_ref 0.908
_refine_ls_hydrogen_treatment mixed
_refine_ls_matrix_type full
_refine_ls_number_parameters 413
_refine_ls_number_reflns 5545
_refine_ls_number_restraints 212
_refine_ls_restrained_S_all 0.896
_refine_ls_R_factor_all 0.0644
_refine_ls_R_factor_gt 0.0365
_refine_ls_shift/su_max 0.000
_refine_ls_shift/su_mean 0.000
_refine_ls_structure_factor_coef Fsqd
_refine_ls_weighting_details 'calc w=1/[\s^2^(Fo^2^)+(0.0482P)^2^+0.0000P] where P=(Fo^2^+2Fc^2^)/3'
_refine_ls_weighting_scheme calc
_refine_ls_wR_factor_gt 0.0847
_refine_ls_wR_factor_ref 0.0897
_reflns_number_gt 3583
_reflns_number_total 5545
_reflns_threshold_expression >2sigma(I)
_cod_data_source_file cg301415p_si_002.cif
_cod_data_source_block 2
_cod_depositor_comments
;
The following automatic conversions were performed:

'_symmetry_cell_setting' value 'Triclinic' changed to 'triclinic'
according to /home/saulius/struct/CIF-dictionaries/cif_core.dic
dictionary named 'cif_core.dic' version 2.4.2 from 2011-04-26.

Automatic conversion script
Id: cif_fix_values 1891 2012-01-12 08:04:46Z andrius 
;
_cod_original_sg_symbol_H-M P-1
_cod_database_code 4507268

loop_
_symmetry_equiv_pos_as_xyz
'x, y, z'
'-x, -y, -z'

loop_
_atom_site_label
_atom_site_type_symbol
_atom_site_fract_x
_atom_site_fract_y
_atom_site_fract_z
_atom_site_U_iso_or_equiv
_atom_site_adp_type
_atom_site_occupancy
_atom_site_symmetry_multiplicity
_atom_site_calc_flag
_atom_site_refinement_flags
_atom_site_disorder_assembly
_atom_site_disorder_group
Cu1 Cu 0.23804(5) 1.15776(4) 0.11380(4) 0.03213(12) Uani 1 1 d . C .
Cu2 Cu 0.15012(4) 0.87386(4) 0.17444(3) 0.03029(12) Uani 1 1 d . . .
O1 O 0.1574(3) 1.0494(2) 0.06284(19) 0.0312(5) Uani 1 1 d D C .
H1O H 0.187(4) 1.059(4) -0.0063(18) 0.047 Uiso 1 1 d D . .
O1W O 0.2181(3) 1.3057(3) -0.0441(2) 0.0464(7) Uani 1 1 d D . .
H1W H 0.143(3) 1.380(3) -0.082(3) 0.070 Uiso 1 1 d D . .
H2W H 0.269(3) 1.301(4) -0.107(2) 0.070 Uiso 1 1 d D . .
O2W O 0.4653(3) 1.0838(4) 0.0690(3) 0.0698(10) Uani 1 1 d D . .
H3W H 0.507(5) 1.017(4) 0.145(2) 0.105 Uiso 1 1 d D . .
H4WA H 0.525(7) 1.141(7) 0.049(6) 0.105 Uiso 0.50 1 d PD A 1
H4WB H 0.507(9) 1.048(7) 0.016(4) 0.105 Uiso 0.50 1 d PD B 2
O3W O 0.1033(3) 0.8127(3) 0.0583(2) 0.0419(6) Uani 1 1 d D C .
H5W H 0.023(2) 0.858(4) 0.005(3) 0.063 Uiso 1 1 d D . .
H6W H 0.164(3) 0.773(4) 0.016(3) 0.063 Uiso 1 1 d D . .
O4W O 0.3152(3) 0.7054(3) -0.0338(3) 0.0681(9) Uani 1 1 d . . .
N1 N 0.3170(3) 1.2426(3) 0.2035(3) 0.0351(7) Uani 1 1 d . . .
C1 C 0.3558(4) 1.3547(4) 0.1557(4) 0.0476(10) Uani 1 1 d . C .
H1A H 0.3456 1.4013 0.0726 0.057 Uiso 1 1 calc R . .
C2 C 0.4103(5) 1.4052(4) 0.2233(4) 0.0524(11) Uani 1 1 d . . .
H2A H 0.4375 1.4836 0.1864 0.063 Uiso 1 1 calc R C .
C3 C 0.4245(4) 1.3373(4) 0.3478(4) 0.0489(11) Uani 1 1 d . C .
H3A H 0.4607 1.3698 0.3955 0.059 Uiso 1 1 calc R . .
C4 C 0.3836(4) 1.2206(4) 0.3991(4) 0.0400(9) Uani 1 1 d . . .
H4A H 0.3916 1.1731 0.4820 0.048 Uiso 1 1 calc R C .
C5 C 0.3304(3) 1.1758(3) 0.3246(3) 0.0311(8) Uani 1 1 d . C .
C6 C 0.2856(3) 1.0526(3) 0.3686(3) 0.0287(7) Uani 1 1 d . . .
N2 N 0.2446(3) 1.0254(3) 0.2818(2) 0.0264(6) Uani 1 1 d . C .
C7 C 0.2856(4) 0.9650(4) 0.4880(3) 0.0347(8) Uani 1 1 d . C .
H7B H 0.3118 0.9842 0.5499 0.042 Uiso 1 1 calc R . .
C8 C 0.2470(4) 0.8513(4) 0.5128(3) 0.0341(8) Uani 1 1 d . . .
H8B H 0.2443 0.7920 0.5915 0.041 Uiso 1 1 calc R C .
C9 C 0.2112(3) 0.8255(3) 0.4162(3) 0.0255(7) Uani 1 1 d . C .
N3 N 0.2073(3) 0.9147(3) 0.3050(2) 0.0263(6) Uani 1 1 d . C .
C10 C 0.1809(3) 0.7029(3) 0.4234(3) 0.0282(7) Uani 1 1 d . . .
C11 C 0.1980(4) 0.5888(3) 0.5284(3) 0.0351(8) Uani 1 1 d . C .
H11A H 0.2237 0.5880 0.6012 0.042 Uiso 1 1 calc R . .
C12 C 0.1760(4) 0.4752(4) 0.5237(4) 0.0420(10) Uani 1 1 d . . .
H12A H 0.1891 0.3961 0.5930 0.050 Uiso 1 1 calc R C .
C13 C 0.1345(4) 0.4814(4) 0.4150(3) 0.0385(9) Uani 1 1 d . C .
H13A H 0.1161 0.4074 0.4101 0.046 Uiso 1 1 calc R . .
C14 C 0.1204(4) 0.5985(4) 0.3136(3) 0.0363(8) Uani 1 1 d . . .
H14A H 0.0933 0.6017 0.2402 0.044 Uiso 1 1 calc R C .
N4 N 0.1441(3) 0.7073(3) 0.3162(2) 0.0296(6) Uani 1 1 d . C .
Cl1 Cl -0.04718(9) 1.34203(9) 0.20372(8) 0.0358(2) Uani 1 1 d D C .
O2 O 0.0002(3) 1.2838(3) 0.1225(2) 0.0502(7) Uani 1 1 d D . .
O3 O -0.1925(3) 1.3691(3) 0.1998(3) 0.0537(8) Uani 1 1 d D . .
O4 O 0.0129(3) 1.2527(3) 0.3227(2) 0.0593(8) Uani 1 1 d D . .
O5 O -0.0099(3) 1.4645(3) 0.1694(3) 0.0647(9) Uani 1 1 d D . .
Cl2 Cl -0.1903(3) 0.9382(3) 0.2572(3) 0.0406(5) Uani 0.806(10) 1 d PDU C 1
O6 O -0.0823(4) 0.9998(4) 0.2163(4) 0.0633(19) Uani 0.806(10) 1 d PDU C 1
O7 O -0.3113(6) 1.0358(10) 0.2540(7) 0.0588(15) Uani 0.806(10) 1 d PDU C 1
O8 O -0.1535(9) 0.8384(8) 0.3772(6) 0.0613(18) Uani 0.806(10) 1 d PDU C 1
O9 O -0.2149(7) 0.8792(5) 0.1807(4) 0.0876(19) Uani 0.806(10) 1 d PDU C 1
Cl2A Cl -0.1772(15) 0.9527(15) 0.2746(12) 0.0406(5) Uani 0.194(10) 1 d PDU C 2
O6A O -0.0962(16) 1.0227(18) 0.302(2) 0.077(6) Uani 0.194(10) 1 d PDU C 2
O7A O -0.312(2) 1.040(4) 0.230(3) 0.0588(15) Uani 0.194(10) 1 d PDU C 2
O8A O -0.186(4) 0.840(3) 0.380(2) 0.0613(18) Uani 0.194(10) 1 d PDU C 2
O9A O -0.128(2) 0.918(2) 0.1805(13) 0.078(9) Uani 0.194(10) 1 d PDU C 2
Cl3 Cl 0.50416(9) 0.71286(9) 0.26764(8) 0.0385(2) Uani 1 1 d D . .
O10 O 0.3986(3) 0.7780(3) 0.1701(3) 0.0641(9) Uani 1 1 d D C .
O11 O 0.5191(4) 0.8037(4) 0.3134(4) 0.0903(12) Uani 1 1 d D C .
O12 O 0.6251(3) 0.6575(4) 0.2301(3) 0.0811(12) Uani 1 1 d D C .
O13 O 0.4650(4) 0.6081(4) 0.3620(3) 0.0900(13) Uani 1 1 d D C .

loop_
_atom_site_aniso_label
_atom_site_aniso_U_11
_atom_site_aniso_U_22
_atom_site_aniso_U_33
_atom_site_aniso_U_23
_atom_site_aniso_U_13
_atom_site_aniso_U_12
Cu1 0.0424(3) 0.0283(2) 0.0226(2) -0.00852(18) 0.00134(19) -0.0080(2)
Cu2 0.0377(3) 0.0297(2) 0.0222(2) -0.01081(18) -0.00297(18) -0.00668(19)
O1 0.0410(15) 0.0330(13) 0.0198(11) -0.0118(10) 0.0012(10) -0.0087(11)
O1W 0.0545(18) 0.0384(15) 0.0280(13) -0.0044(12) 0.0119(13) 0.0019(13)
O2W 0.049(2) 0.085(3) 0.0538(19) -0.0257(18) -0.0022(16) 0.0130(17)
O3W 0.0497(17) 0.0465(16) 0.0307(13) -0.0213(12) -0.0074(12) -0.0056(13)
O4W 0.068(2) 0.069(2) 0.068(2) -0.0362(18) 0.0099(18) -0.0077(18)
N1 0.0389(18) 0.0310(16) 0.0385(17) -0.0173(14) 0.0082(14) -0.0101(14)
C1 0.064(3) 0.039(2) 0.043(2) -0.0148(18) 0.012(2) -0.023(2)
C2 0.061(3) 0.041(2) 0.061(3) -0.022(2) 0.008(2) -0.023(2)
C3 0.041(2) 0.048(2) 0.068(3) -0.035(2) -0.002(2) -0.012(2)
C4 0.043(2) 0.039(2) 0.042(2) -0.0225(18) 0.0009(18) -0.0079(18)
C5 0.0284(19) 0.0326(18) 0.0353(19) -0.0191(16) 0.0057(15) -0.0048(15)
C6 0.0284(19) 0.0298(18) 0.0282(17) -0.0163(15) 0.0015(14) -0.0009(15)
N2 0.0280(15) 0.0260(14) 0.0248(14) -0.0126(12) -0.0001(12) -0.0031(12)
C7 0.036(2) 0.046(2) 0.0265(18) -0.0212(16) 0.0021(15) -0.0090(17)
C8 0.040(2) 0.040(2) 0.0213(16) -0.0129(15) 0.0046(15) -0.0086(17)
C9 0.0229(17) 0.0295(17) 0.0194(15) -0.0083(13) 0.0020(13) -0.0024(14)
N3 0.0267(15) 0.0256(14) 0.0231(14) -0.0099(12) -0.0031(11) -0.0016(12)
C10 0.0234(18) 0.0283(17) 0.0314(18) -0.0136(15) 0.0037(14) -0.0028(14)
C11 0.037(2) 0.036(2) 0.0277(18) -0.0102(16) 0.0040(16) -0.0092(17)
C12 0.040(2) 0.0283(19) 0.046(2) -0.0062(17) 0.0062(19) -0.0040(17)
C13 0.038(2) 0.0311(19) 0.050(2) -0.0175(18) 0.0059(18) -0.0131(17)
C14 0.035(2) 0.038(2) 0.041(2) -0.0214(18) 0.0027(17) -0.0097(17)
N4 0.0295(16) 0.0320(15) 0.0259(14) -0.0120(12) -0.0020(12) -0.0060(13)
Cl1 0.0375(5) 0.0323(4) 0.0358(5) -0.0166(4) 0.0025(4) -0.0021(4)
O2 0.0511(18) 0.0591(18) 0.0550(17) -0.0399(15) 0.0173(14) -0.0118(15)
O3 0.0369(16) 0.073(2) 0.0559(18) -0.0386(17) 0.0041(14) -0.0019(15)
O4 0.061(2) 0.0587(19) 0.0384(16) -0.0123(14) -0.0015(15) 0.0042(16)
O5 0.072(2) 0.0366(16) 0.083(2) -0.0230(16) -0.0116(18) -0.0142(15)
Cl2 0.0458(9) 0.0444(9) 0.0375(10) -0.0204(6) 0.0131(8) -0.0167(6)
O6 0.043(2) 0.053(3) 0.077(4) -0.007(2) 0.009(2) -0.0197(19)
O7 0.0486(18) 0.074(2) 0.041(4) -0.021(3) 0.0039(19) 0.0014(16)
O8 0.076(5) 0.0486(18) 0.0434(17) -0.0069(14) 0.015(2) -0.011(3)
O9 0.125(5) 0.124(4) 0.076(3) -0.076(3) 0.057(3) -0.081(4)
Cl2A 0.0458(9) 0.0444(9) 0.0375(10) -0.0204(6) 0.0131(8) -0.0167(6)
O6A 0.058(9) 0.100(12) 0.124(18) -0.083(12) 0.047(10) -0.048(9)
O7A 0.0486(18) 0.074(2) 0.041(4) -0.021(3) 0.0039(19) 0.0014(16)
O8A 0.076(5) 0.0486(18) 0.0434(17) -0.0069(14) 0.015(2) -0.011(3)
O9A 0.087(15) 0.107(16) 0.026(7) -0.038(8) 0.003(8) 0.017(12)
Cl3 0.0328(5) 0.0385(5) 0.0404(5) -0.0151(4) 0.0039(4) -0.0058(4)
O10 0.0455(19) 0.084(2) 0.0520(18) -0.0329(18) -0.0105(15) 0.0085(16)
O11 0.072(3) 0.096(3) 0.129(3) -0.075(3) -0.011(2) -0.017(2)
O12 0.047(2) 0.106(3) 0.054(2) -0.0201(19) 0.0140(16) 0.0171(19)
O13 0.080(3) 0.069(2) 0.087(3) 0.003(2) 0.023(2) -0.025(2)

loop_
_atom_type_symbol
_atom_type_description
_atom_type_scat_dispersion_real
_atom_type_scat_dispersion_imag
_atom_type_scat_source
C C 0.0033 0.0016 'International Tables Vol C Tables 4.2.6.8 and 6.1.1.4'
H H 0.0000 0.0000 'International Tables Vol C Tables 4.2.6.8 and 6.1.1.4'
N N 0.0061 0.0033 'International Tables Vol C Tables 4.2.6.8 and 6.1.1.4'
O O 0.0106 0.0060 'International Tables Vol C Tables 4.2.6.8 and 6.1.1.4'
Cl Cl 0.1484 0.1585 'International Tables Vol C Tables 4.2.6.8 and 6.1.1.4'
Cu Cu 0.3201 1.2651 'International Tables Vol C Tables 4.2.6.8 and 6.1.1.4'

loop_
_geom_angle_atom_site_label_1
_geom_angle_atom_site_label_2
_geom_angle_atom_site_label_3
_geom_angle
O1 Cu1 O1W 96.15(11)
O1 Cu1 N2 88.24(10)
O1W Cu1 N2 172.27(11)
O1 Cu1 N1 167.35(11)
O1W Cu1 N1 96.14(13)
N2 Cu1 N1 79.21(11)
O1 Cu1 O2W 97.13(12)
O1W Cu1 O2W 84.56(12)
N2 Cu1 O2W 101.25(11)
N1 Cu1 O2W 87.01(13)
O1 Cu1 O2 87.59(10)
O1W Cu1 O2 83.21(11)
N2 Cu1 O2 90.65(10)
N1 Cu1 O2 90.90(10)
O2W Cu1 O2 167.30(11)
O1 Cu1 Cu2 29.56(7)
O1W Cu1 Cu2 125.63(9)
N2 Cu1 Cu2 59.18(8)
N1 Cu1 Cu2 138.21(9)
O2W Cu1 Cu2 96.78(10)
O2 Cu1 Cu2 93.12(7)
O1 Cu2 O3W 97.46(11)
O1 Cu2 N3 88.36(10)
O3W Cu2 N3 173.50(11)
O1 Cu2 N4 167.73(10)
O3W Cu2 N4 94.55(11)
N3 Cu2 N4 79.78(11)
O1 Cu2 O10 91.65(11)
O3W Cu2 O10 90.65(11)
N3 Cu2 O10 86.28(10)
N4 Cu2 O10 90.71(11)
O1 Cu2 O6 84.64(11)
O3W Cu2 O6 105.12(14)
N3 Cu2 O6 78.20(14)
N4 Cu2 O6 89.84(12)
O10 Cu2 O6 164.12(13)
O1 Cu2 Cu1 29.72(7)
O3W Cu2 Cu1 126.21(8)
N3 Cu2 Cu1 59.21(8)
N4 Cu2 Cu1 138.89(8)
O10 Cu2 Cu1 84.34(8)
O6 Cu2 Cu1 84.83(9)
Cu2 O1 Cu1 120.72(11)
Cu2 O1 H1O 118(3)
Cu1 O1 H1O 105(3)
Cu1 O1W H1W 129(2)
Cu1 O1W H2W 124(2)
H1W O1W H2W 104.1(14)
Cu1 O2W H3W 101(3)
Cu1 O2W H4WA 121(7)
H3W O2W H4WA 101.8(14)
Cu1 O2W H4WB 137(6)
H3W O2W H4WB 102.3(14)
H4WA O2W H4WB 88(9)
Cu2 O3W H5W 121(2)
Cu2 O3W H6W 127(2)
H5W O3W H6W 104.6(14)
C1 N1 C5 118.4(3)
C1 N1 Cu1 126.5(3)
C5 N1 Cu1 115.1(2)
N1 C1 C2 122.9(4)
N1 C1 H1A 118.5
C2 C1 H1A 118.5
C1 C2 C3 119.1(4)
C1 C2 H2A 120.4
C3 C2 H2A 120.4
C4 C3 C2 118.6(4)
C4 C3 H3A 120.7
C2 C3 H3A 120.7
C3 C4 C5 118.8(4)
C3 C4 H4A 120.6
C5 C4 H4A 120.6
N1 C5 C4 122.2(3)
N1 C5 C6 114.2(3)
C4 C5 C6 123.6(3)
N2 C6 C7 119.6(3)
N2 C6 C5 113.4(3)
C7 C6 C5 127.0(3)
N3 N2 C6 121.7(3)
N3 N2 Cu1 120.4(2)
C6 N2 Cu1 117.9(2)
C8 C7 C6 119.2(3)
C8 C7 H7B 120.4
C6 C7 H7B 120.4
C7 C8 C9 118.2(3)
C7 C8 H8B 120.9
C9 C8 H8B 120.9
N3 C9 C8 120.0(3)
N3 C9 C10 113.1(3)
C8 C9 C10 126.8(3)
C9 N3 N2 121.2(3)
C9 N3 Cu2 117.6(2)
N2 N3 Cu2 121.2(2)
N4 C10 C11 122.1(3)
N4 C10 C9 114.2(3)
C11 C10 C9 123.5(3)
C10 C11 C12 118.7(3)
C10 C11 H11A 120.6
C12 C11 H11A 120.6
C13 C12 C11 118.9(3)
C13 C12 H12A 120.5
C11 C12 H12A 120.5
C12 C13 C14 119.1(3)
C12 C13 H13A 120.4
C14 C13 H13A 120.4
N4 C14 C13 122.7(3)
N4 C14 H14A 118.7
C13 C14 H14A 118.7
C14 N4 C10 118.4(3)
C14 N4 Cu2 126.2(2)
C10 N4 Cu2 115.0(2)
O4 Cl1 O5 109.12(19)
O4 Cl1 O2 109.89(18)
O5 Cl1 O2 109.2(2)
O4 Cl1 O3 109.58(18)
O5 Cl1 O3 109.18(19)
O2 Cl1 O3 109.87(18)
Cl1 O2 Cu1 128.80(17)
O9 Cl2 O8 109.9(5)
O9 Cl2 O6 108.3(3)
O8 Cl2 O6 110.0(4)
O9 Cl2 O7 109.3(4)
O8 Cl2 O7 108.7(4)
O6 Cl2 O7 110.6(5)
Cl2 O6 Cu2 122.9(3)
O6A Cl2A O8A 109.9(18)
O6A Cl2A O9A 110.7(14)
O8A Cl2A O9A 112.8(19)
O6A Cl2A O7A 108.6(18)
O8A Cl2A O7A 108.4(19)
O9A Cl2A O7A 106.3(16)
O11 Cl3 O12 112.9(2)
O11 Cl3 O13 106.5(3)
O12 Cl3 O13 108.8(2)
O11 Cl3 O10 109.4(2)
O12 Cl3 O10 110.03(19)
O13 Cl3 O10 109.1(2)
Cl3 O10 Cu2 128.30(17)

loop_
_geom_bond_atom_site_label_1
_geom_bond_atom_site_label_2
_geom_bond_distance
Cu1 O1 1.930(2)
Cu1 O1W 1.946(2)
Cu1 N2 1.983(3)
Cu1 N1 2.015(3)
Cu1 O2W 2.410(3)
Cu1 O2 2.526(3)
Cu1 Cu2 3.3459(7)
Cu2 O1 1.920(2)
Cu2 O3W 1.933(2)
Cu2 N3 1.971(3)
Cu2 N4 1.992(3)
Cu2 O10 2.514(3)
Cu2 O6 2.621(4)
O1 H1O 0.874(10)
O1W H1W 0.940(10)
O1W H2W 0.943(10)
O2W H3W 0.947(10)
O2W H4WA 0.959(10)
O2W H4WB 0.954(10)
O3W H5W 0.943(10)
O3W H6W 0.947(10)
N1 C1 1.324(5)
N1 C5 1.355(4)
C1 C2 1.372(6)
C1 H1A 0.9300
C2 C3 1.392(6)
C2 H2A 0.9300
C3 C4 1.382(5)
C3 H3A 0.9300
C4 C5 1.385(5)
C4 H4A 0.9300
C5 C6 1.466(5)
C6 N2 1.323(4)
C6 C7 1.394(5)
N2 N3 1.321(4)
C7 C8 1.357(5)
C7 H7B 0.9300
C8 C9 1.404(5)
C8 H8B 0.9300
C9 N3 1.320(4)
C9 C10 1.467(5)
C10 N4 1.350(4)
C10 C11 1.376(5)
C11 C12 1.387(5)
C11 H11A 0.9300
C12 C13 1.372(5)
C12 H12A 0.9300
C13 C14 1.374(5)
C13 H13A 0.9300
C14 N4 1.329(4)
C14 H14A 0.9300
Cl1 O4 1.426(3)
Cl1 O5 1.426(3)
Cl1 O2 1.431(3)
Cl1 O3 1.437(3)
Cl2 O9 1.415(5)
Cl2 O8 1.424(5)
Cl2 O6 1.429(4)
Cl2 O7 1.432(5)
Cl2A O6A 1.405(12)
Cl2A O8A 1.420(14)
Cl2A O9A 1.421(12)
Cl2A O7A 1.440(14)
Cl3 O11 1.400(3)
Cl3 O12 1.409(3)
Cl3 O13 1.420(3)
Cl3 O10 1.430(3)

loop_
_geom_hbond_atom_site_label_D
_geom_hbond_atom_site_label_H
_geom_hbond_atom_site_label_A
_geom_hbond_distance_DH
_geom_hbond_distance_HA
_geom_hbond_distance_DA
_geom_hbond_angle_DHA
_geom_hbond_site_symmetry_A
O1 H1O O9 0.874(10) 2.006(15) 2.860(5) 166(4) 2_575
O1 H1O O9A 0.874(10) 2.12(3) 2.867(13) 143(3) 2_575
O1W H2W O12 0.943(10) 1.824(18) 2.733(4) 161(4) 2_675
O1W H1W O5 0.940(10) 1.843(12) 2.779(4) 173(4) 2_585
O2W H4WB O2W 0.954(10) 2.11(5) 2.996(7) 153(9) 2_675
O3W H5W O1 0.943(10) 1.882(12) 2.802(4) 165(3) 2_575
O3W H6W O4W 0.947(10) 1.779(14) 2.695(4) 162(3) .
